data_4030601
loop_
_publ_author_name
'Azuaje, Jhonny'
'P\'erez-Rubio, Jos\'e M'
'Yaziji, Vicente'
'El Maatougui, Abdelaziz'
'Gonz\'alez-Gomez, Jos\'e Carlos'
'S\'anchez-Pedregal, V\?\'ictor M'
'Navarro-V\'azquez, Armando'
'Masaguer, Christian F.'
'Teijeira, Marta'
'Sotelo, Eddy'

_publ_section_title
;
 Integrated Ugi-Based Assembly of Functionally, Skeletally, and
 Stereochemically Diverse 1,4-Benzodiazepin-2-ones.
;
_journal_issue 3
_journal_name_full 'The Journal of organic chemistry'
_journal_page_first 1533
_journal_page_last 1549
_journal_paper_doi 10.1021/jo502382q
_journal_volume 80
_journal_year 2015
_chemical_absolute_configuration unk
_chemical_compound_source 'synthesis as described'
_chemical_formula_moiety 'C24 H27 N3 O2'
_chemical_formula_sum 'C24 H27 N3 O2'
_chemical_formula_weight 389.49
_space_group_IT_number 19
_symmetry_cell_setting orthorhombic
_symmetry_Int_Tables_number 19
_symmetry_space_group_name_Hall 'P 2ac 2ab'
_symmetry_space_group_name_H-M 'P 21 21 21'
_atom_sites_solution_hydrogens geom
_atom_sites_solution_primary direct
_atom_sites_solution_secondary difmap
_audit_conform_dict_location ftp://ftp.iucr.org/pub/cif_core.dic
_audit_conform_dict_name cif_core.dic
_audit_conform_dict_version 2.4
_audit_creation_date 2012-02-07T10:09:21-00:00
_audit_creation_method 'WinGX routine CIF_UPDATE'
_cell_angle_alpha 90
_cell_angle_beta 90
_cell_angle_gamma 90
_cell_formula_units_Z 4
_cell_length_a 4.8715(2)
_cell_length_b 13.7364(5)
_cell_length_c 31.9079(10)
_cell_measurement_reflns_used 1977
_cell_measurement_temperature 293(2)
_cell_measurement_theta_max 20.22
_cell_measurement_theta_min 2.42
_cell_measurement_wavelength 0.71073
_cell_volume 2135.18(13)
_computing_cell_refinement 'APPEX2 (BRUKER AXS, 2005)'
_computing_data_collection 'APPEX2 (BRUKER AXS, 2005)'
_computing_data_reduction 'APPEX2 (BRUKER AXS, 2005)'
_computing_molecular_graphics 'Ortep-3 for Windows (Farrugia, 1997)'
_computing_publication_material 'WinGX publication routines (Farrugia, 1999)'
_computing_structure_refinement 'SHELXL-97 (Sheldrick, 2008)'
_computing_structure_solution 'SIR97 (Giacovazzo et al, 1997)'
_diffrn_ambient_temperature 293(2)
_diffrn_measured_fraction_theta_full 0.998
_diffrn_measured_fraction_theta_max 0.998
_diffrn_measurement_device 'four-circle diffractometer'
_diffrn_measurement_device_type 'BRUKER APPEX-II CCD'
_diffrn_measurement_method 'omega and phi scans'
_diffrn_radiation_monochromator graphite
_diffrn_radiation_probe x-ray
_diffrn_radiation_source 'fine-focus sealed tube'
_diffrn_radiation_type MoK\a
_diffrn_radiation_wavelength 0.7107
_diffrn_reflns_av_R_equivalents 0.0357
_diffrn_reflns_av_unetI/netI 0.0358
_diffrn_reflns_limit_h_max 5
_diffrn_reflns_limit_h_min -5
_diffrn_reflns_limit_k_max 15
_diffrn_reflns_limit_k_min 0
_diffrn_reflns_limit_l_max 35
_diffrn_reflns_limit_l_min 0
_diffrn_reflns_number 12960
_diffrn_reflns_theta_full 23.28
_diffrn_reflns_theta_max 23.28
_diffrn_reflns_theta_min 1.61
_exptl_absorpt_coefficient_mu 0.078
_exptl_absorpt_correction_T_max 1
_exptl_absorpt_correction_T_min 0.9351
_exptl_absorpt_correction_type multi-scan
_exptl_absorpt_process_details 'BRUKER SADABS'
_exptl_crystal_colour colourless
_exptl_crystal_density_diffrn 1.212
_exptl_crystal_density_method 'not measured'
_exptl_crystal_description prism
_exptl_crystal_F_000 832
_exptl_crystal_size_max 0.90
_exptl_crystal_size_mid 0.24
_exptl_crystal_size_min 0.06
_refine_diff_density_max 0.114
_refine_diff_density_min -0.14
_refine_diff_density_rms 0.031
_refine_ls_abs_structure_details 'Flack H D (1983), Acta Cryst. A39, 876-881'
_refine_ls_abs_structure_Flack 0(3)
_refine_ls_extinction_method none
_refine_ls_goodness_of_fit_ref 1.035
_refine_ls_hydrogen_treatment mixed
_refine_ls_matrix_type full
_refine_ls_number_parameters 267
_refine_ls_number_reflns 3066
_refine_ls_number_restraints 0
_refine_ls_restrained_S_all 1.035
_refine_ls_R_factor_all 0.076
_refine_ls_R_factor_gt 0.0479
_refine_ls_shift/su_max 0.002
_refine_ls_shift/su_mean 0
_refine_ls_structure_factor_coef Fsqd
_refine_ls_weighting_details 'calc w=1/[\s^2^(Fo^2^)+(0.0590P)^2^+0.3123P] where P=(Fo^2^+2Fc^2^)/3'
_refine_ls_weighting_scheme calc
_refine_ls_wR_factor_gt 0.1058
_refine_ls_wR_factor_ref 0.1223
_reflns_number_gt 2252
_reflns_number_total 3066
_reflns_threshold_expression >2\s(I)
_cod_data_source_file jo502382q_si_002.cif
_cod_data_source_block SY1JA588_300
_cod_depositor_comments 'Adding full bibliography for 4030599--4030601.cif.'
_cod_database_code 4030601

loop_
_symmetry_equiv_pos_as_xyz
'x, y, z'
'-x+1/2, -y, z+1/2'
'x+1/2, -y+1/2, -z'
'-x, y+1/2, -z+1/2'

loop_
_atom_site_label
_atom_site_type_symbol
_atom_site_fract_x
_atom_site_fract_y
_atom_site_fract_z
_atom_site_U_iso_or_equiv
_atom_site_adp_type
_atom_site_occupancy
_atom_site_symmetry_multiplicity
_atom_site_calc_flag
_atom_site_refinement_flags
C1 C 0.4597(7) 0.2014(2) 0.63411(7) 0.0531(8) Uani 1 1 d .
H1 H 0.264 0.2175 0.6327 0.064 Uiso 1 1 calc R
C2 C 0.6136(10) 0.2745(2) 0.60837(9) 0.0811(12) Uani 1 1 d .
H2A H 0.809 0.2616 0.6103 0.097 Uiso 1 1 calc R
H2B H 0.5801 0.3393 0.6193 0.097 Uiso 1 1 calc R
C3 C 0.5239(12) 0.2698(3) 0.56261(10) 0.1036(17) Uani 1 1 d .
H3A H 0.3321 0.2883 0.5605 0.124 Uiso 1 1 calc R
H3B H 0.6304 0.316 0.5464 0.124 Uiso 1 1 calc R
C4 C 0.5608(10) 0.1712(3) 0.54489(10) 0.0941(14) Uani 1 1 d .
H4A H 0.7548 0.1554 0.5441 0.113 Uiso 1 1 calc R
H4B H 0.4916 0.1699 0.5164 0.113 Uiso 1 1 calc R
C5 C 0.4112(14) 0.0964(3) 0.57078(11) 0.1153(19) Uani 1 1 d .
H5A H 0.4512 0.0318 0.5601 0.138 Uiso 1 1 calc R
H5B H 0.2149 0.1071 0.5686 0.138 Uiso 1 1 calc R
C6 C 0.4977(12) 0.1029(3) 0.61629(10) 0.0977(16) Uani 1 1 d .
H6A H 0.3914 0.0567 0.6326 0.117 Uiso 1 1 calc R
H6B H 0.6896 0.0848 0.6186 0.117 Uiso 1 1 calc R
C7 C 0.3662(7) 0.1939(3) 0.70920(8) 0.0614(9) Uani 1 1 d .
C8 C 0.5075(8) 0.1890(4) 0.75199(9) 0.0946(14) Uani 1 1 d .
H8A H 0.6542 0.1413 0.7507 0.113 Uiso 1 1 calc R
H8B H 0.5895 0.2518 0.7581 0.113 Uiso 1 1 calc R
C9 C 0.2210(9) 0.0688(3) 0.78616(10) 0.0717(10) Uani 1 1 d .
C10 C 0.0224(8) 0.0462(2) 0.82149(9) 0.0612(9) Uani 1 1 d .
H10 H -0.1166 0.0977 0.8231 0.073 Uiso 1 1 calc R
C11 C -0.1180(10) -0.0510(2) 0.81615(12) 0.0888(13) Uani 1 1 d .
H11A H 0.0179 -0.1015 0.8144 0.133 Uiso 1 1 calc R
H11B H -0.2253 -0.0504 0.7909 0.133 Uiso 1 1 calc R
H11C H -0.2356 -0.063 0.8397 0.133 Uiso 1 1 calc R
C12 C 0.2637(7) 0.1265(2) 0.87596(8) 0.0547(8) Uani 1 1 d .
C13 C 0.4131(8) 0.1216(2) 0.91676(8) 0.0583(9) Uani 1 1 d .
C14 C 0.3745(10) 0.0423(3) 0.94251(9) 0.0826(12) Uani 1 1 d .
H14 H 0.2529 -0.0067 0.9348 0.099 Uiso 1 1 calc R
C15 C 0.5179(12) 0.0355(3) 0.98015(11) 0.1021(16) Uani 1 1 d .
H15 H 0.4901 -0.0178 0.9976 0.122 Uiso 1 1 calc R
C16 C 0.6986(11) 0.1065(4) 0.99156(12) 0.0964(15) Uani 1 1 d .
H16 H 0.7951 0.1011 1.0166 0.116 Uiso 1 1 calc R
C17 C 0.7377(10) 0.1848(3) 0.96647(10) 0.0937(13) Uani 1 1 d .
H17 H 0.8616 0.233 0.9743 0.112 Uiso 1 1 calc R
C18 C 0.5936(8) 0.1933(3) 0.92917(9) 0.0792(11) Uani 1 1 d .
H18 H 0.6188 0.2479 0.9124 0.095 Uiso 1 1 calc R
C19 C 0.2081(7) 0.2228(2) 0.85635(8) 0.0537(8) Uani 1 1 d .
C20 C 0.1246(7) 0.3011(2) 0.88119(9) 0.0640(9) Uani 1 1 d .
H20 H 0.1173 0.2933 0.9101 0.077 Uiso 1 1 calc R
C21 C 0.0534(11) 0.3885(3) 0.86424(12) 0.0905(14) Uani 1 1 d .
H21 H -0.003 0.4392 0.8815 0.109 Uiso 1 1 calc R
C22 C 0.0651(12) 0.4018(3) 0.82170(14) 0.1070(17) Uani 1 1 d .
H22 H 0.0141 0.4612 0.8102 0.128 Uiso 1 1 calc R
C23 C 0.1505(9) 0.3285(3) 0.79638(11) 0.0884(13) Uani 1 1 d .
H23 H 0.1618 0.3387 0.7676 0.106 Uiso 1 1 calc R
C24 C 0.2220(7) 0.2375(2) 0.81303(9) 0.0613(9) Uani 1 1 d .
N1 N 0.5428(6) 0.2036(2) 0.67783(7) 0.0592(8) Uani 1 1 d .
H1N H 0.697(7) 0.202(2) 0.6832(8) 0.053(10) Uiso 1 1 d .
N2 N 0.3212(6) 0.1630(3) 0.78604(7) 0.0731(9) Uani 1 1 d .
N3 N 0.1837(6) 0.04544(19) 0.86042(7) 0.0618(8) Uani 1 1 d .
O1 O 0.1181(5) 0.1914(2) 0.70522(6) 0.0780(8) Uani 1 1 d .
O2 O 0.2941(7) 0.0095(2) 0.76035(7) 0.1065(11) Uani 1 1 d .

loop_
_atom_site_aniso_label
_atom_site_aniso_U_11
_atom_site_aniso_U_22
_atom_site_aniso_U_33
_atom_site_aniso_U_23
_atom_site_aniso_U_13
_atom_site_aniso_U_12
C1 0.0398(19) 0.087(2) 0.0325(15) -0.0031(15) -0.0014(13) 0.0077(18)
C2 0.113(4) 0.082(2) 0.0476(19) 0.0062(16) 0.006(2) -0.008(2)
C3 0.153(5) 0.109(3) 0.049(2) 0.017(2) 0.004(2) 0.019(3)
C4 0.094(3) 0.147(4) 0.0413(18) -0.010(2) 0.007(2) 0.022(3)
C5 0.168(6) 0.111(3) 0.066(3) -0.026(2) -0.008(3) -0.021(3)
C6 0.154(5) 0.077(2) 0.062(2) 0.0033(18) -0.009(3) -0.019(3)
C7 0.040(2) 0.108(3) 0.0361(17) 0.0063(16) -0.0035(16) -0.003(2)
C8 0.052(2) 0.199(4) 0.0324(17) 0.016(2) -0.0006(15) -0.003(3)
C9 0.064(3) 0.111(3) 0.040(2) -0.0047(19) -0.0142(18) 0.023(2)
C10 0.065(2) 0.071(2) 0.0473(18) -0.0004(15) -0.0122(17) 0.0105(19)
C11 0.112(4) 0.069(2) 0.086(2) -0.0042(19) -0.021(3) -0.005(2)
C12 0.048(2) 0.080(2) 0.0355(16) 0.0063(15) -0.0002(15) 0.0060(19)
C13 0.055(2) 0.086(2) 0.0341(16) -0.0007(16) 0.0018(16) 0.014(2)
C14 0.123(4) 0.075(2) 0.050(2) 0.0049(17) -0.018(2) 0.020(2)
C15 0.158(5) 0.098(3) 0.050(2) 0.014(2) -0.024(3) 0.036(3)
C16 0.100(4) 0.142(4) 0.047(2) -0.007(3) -0.016(2) 0.038(3)
C17 0.074(3) 0.155(4) 0.052(2) 0.004(2) -0.013(2) -0.011(3)
C18 0.058(2) 0.136(3) 0.0434(18) 0.0112(19) -0.0029(17) -0.015(3)
C19 0.047(2) 0.076(2) 0.0382(16) 0.0090(15) -0.0033(14) -0.0124(17)
C20 0.069(2) 0.072(2) 0.0515(18) 0.0096(17) -0.0022(17) -0.016(2)
C21 0.125(4) 0.065(2) 0.082(3) 0.0038(19) -0.015(3) -0.011(2)
C22 0.160(5) 0.068(2) 0.093(3) 0.017(2) -0.026(3) -0.027(3)
C23 0.112(4) 0.096(3) 0.058(2) 0.034(2) -0.020(2) -0.034(3)
C24 0.054(2) 0.090(2) 0.0397(18) 0.0075(17) -0.0026(16) -0.0192(19)
N1 0.0334(17) 0.110(2) 0.0337(14) 0.0055(13) -0.0035(13) 0.0034(17)
N2 0.058(2) 0.128(3) 0.0333(14) 0.0106(16) -0.0005(13) -0.0077(19)
N3 0.067(2) 0.0766(17) 0.0416(14) 0.0009(12) -0.0055(13) 0.0179(17)
O1 0.0352(16) 0.153(2) 0.0454(12) 0.0093(13) -0.0029(10) -0.0049(15)
O2 0.112(3) 0.154(2) 0.0541(14) -0.0325(16) -0.0143(15) 0.048(2)

loop_
_atom_type_symbol
_atom_type_description
_atom_type_scat_dispersion_real
_atom_type_scat_dispersion_imag
_atom_type_scat_source
C C 0.0033 0.0016 'International Tables Vol C Tables 4.2.6.8 and 6.1.1.4'
H H 0 0 'International Tables Vol C Tables 4.2.6.8 and 6.1.1.4'
N N 0.0061 0.0033 'International Tables Vol C Tables 4.2.6.8 and 6.1.1.4'
O O 0.0106 0.006 'International Tables Vol C Tables 4.2.6.8 and 6.1.1.4'

loop_
_geom_angle_atom_site_label_1
_geom_angle_atom_site_label_2
_geom_angle_atom_site_label_3
_geom_angle
N1 C1 C6 110.6(3)
N1 C1 C2 111.9(3)
C6 C1 C2 109.8(3)
N1 C1 H1 108.1
C6 C1 H1 108.1
C2 C1 H1 108.1
C1 C2 C3 110.7(3)
C1 C2 H2A 109.5
C3 C2 H2A 109.5
C1 C2 H2B 109.5
C3 C2 H2B 109.5
H2A C2 H2B 108.1
C4 C3 C2 111.7(3)
C4 C3 H3A 109.3
C2 C3 H3A 109.3
C4 C3 H3B 109.3
C2 C3 H3B 109.3
H3A C3 H3B 107.9
C3 C4 C5 110.9(3)
C3 C4 H4A 109.5
C5 C4 H4A 109.5
C3 C4 H4B 109.5
C5 C4 H4B 109.5
H4A C4 H4B 108.1
C4 C5 C6 110.5(4)
C4 C5 H5A 109.5
C6 C5 H5A 109.5
C4 C5 H5B 109.5
C6 C5 H5B 109.5
H5A C5 H5B 108.1
C1 C6 C5 112.8(3)
C1 C6 H6A 109
C5 C6 H6A 109
C1 C6 H6B 109
C5 C6 H6B 109
H6A C6 H6B 107.8
O1 C7 N1 124.6(3)
O1 C7 C8 122.6(3)
N1 C7 C8 112.7(3)
N2 C8 C7 113.3(3)
N2 C8 H8A 108.9
C7 C8 H8A 108.9
N2 C8 H8B 108.9
C7 C8 H8B 108.9
H8A C8 H8B 107.7
O2 C9 N2 121.6(4)
O2 C9 C10 123.7(4)
N2 C9 C10 114.7(3)
N3 C10 C11 109.3(3)
N3 C10 C9 106.7(3)
C11 C10 C9 112.7(3)
N3 C10 H10 109.3
C11 C10 H10 109.3
C9 C10 H10 109.3
C10 C11 H11A 109.5
C10 C11 H11B 109.5
H11A C11 H11B 109.5
C10 C11 H11C 109.5
H11A C11 H11C 109.5
H11B C11 H11C 109.5
N3 C12 C19 123.7(3)
N3 C12 C13 116.5(3)
C19 C12 C13 119.7(3)
C14 C13 C18 118.7(3)
C14 C13 C12 119.3(3)
C18 C13 C12 121.9(3)
C13 C14 C15 119.9(4)
C13 C14 H14 120
C15 C14 H14 120
C16 C15 C14 120.4(4)
C16 C15 H15 119.8
C14 C15 H15 119.8
C17 C16 C15 120.1(4)
C17 C16 H16 120
C15 C16 H16 120
C16 C17 C18 120.2(4)
C16 C17 H17 119.9
C18 C17 H17 119.9
C13 C18 C17 120.6(4)
C13 C18 H18 119.7
C17 C18 H18 119.7
C20 C19 C24 117.6(3)
C20 C19 C12 119.9(2)
C24 C19 C12 122.4(3)
C21 C20 C19 121.9(3)
C21 C20 H20 119.1
C19 C20 H20 119.1
C20 C21 C22 120.0(4)
C20 C21 H21 120
C22 C21 H21 120
C23 C22 C21 120.3(4)
C23 C22 H22 119.9
C21 C22 H22 119.9
C22 C23 C24 120.8(3)
C22 C23 H23 119.6
C24 C23 H23 119.6
C19 C24 C23 119.4(3)
C19 C24 N2 120.7(3)
C23 C24 N2 119.8(3)
C7 N1 C1 122.8(3)
C7 N1 H1N 117(2)
C1 N1 H1N 119(2)
C9 N2 C24 123.5(3)
C9 N2 C8 116.7(3)
C24 N2 C8 119.1(3)
C12 N3 C10 118.9(2)

loop_
_geom_bond_atom_site_label_1
_geom_bond_atom_site_label_2
_geom_bond_distance
C1 N1 1.453(3)
C1 C6 1.479(4)
C1 C2 1.498(4)
C1 H1 0.98
C2 C3 1.526(5)
C2 H2A 0.97
C2 H2B 0.97
C3 C4 1.479(5)
C3 H3A 0.97
C3 H3B 0.97
C4 C5 1.506(6)
C4 H4A 0.97
C4 H4B 0.97
C5 C6 1.515(5)
C5 H5A 0.97
C5 H5B 0.97
C6 H6A 0.97
C6 H6B 0.97
C7 O1 1.216(4)
C7 N1 1.327(4)
C7 C8 1.530(4)
C8 N2 1.460(4)
C8 H8A 0.97
C8 H8B 0.97
C9 O2 1.211(4)
C9 N2 1.384(5)
C9 C10 1.518(5)
C10 N3 1.470(4)
C10 C11 1.510(5)
C10 H10 0.98
C11 H11A 0.96
C11 H11B 0.96
C11 H11C 0.96
C12 N3 1.280(4)
C12 C19 1.488(4)
C12 C13 1.493(4)
C13 C14 1.378(4)
C13 C18 1.379(5)
C14 C15 1.392(5)
C14 H14 0.93
C15 C16 1.363(6)
C15 H15 0.93
C16 C17 1.355(5)
C16 H16 0.93
C17 C18 1.387(5)
C17 H17 0.93
C18 H18 0.93
C19 C20 1.396(4)
C19 C24 1.399(4)
C20 C21 1.362(5)
C20 H20 0.93
C21 C22 1.371(5)
C21 H21 0.93
C22 C23 1.357(6)
C22 H22 0.93
C23 C24 1.401(5)
C23 H23 0.93
C24 N2 1.422(4)
N1 H1N 0.77(3)

loop_
_geom_torsion_atom_site_label_1
_geom_torsion_atom_site_label_2
_geom_torsion_atom_site_label_3
_geom_torsion_atom_site_label_4
_geom_torsion
N1 C1 C2 C3 179.5(3)
C6 C1 C2 C3 56.1(4)
C1 C2 C3 C4 -57.0(5)
C2 C3 C4 C5 55.7(6)
C3 C4 C5 C6 -54.2(6)
N1 C1 C6 C5 179.4(4)
C2 C1 C6 C5 -56.5(5)
C4 C5 C6 C1 55.5(6)
O1 C7 C8 N2 10.8(6)
N1 C7 C8 N2 -170.9(3)
O2 C9 C10 N3 108.5(4)
N2 C9 C10 N3 -69.8(3)
O2 C9 C10 C11 -11.5(5)
N2 C9 C10 C11 170.2(3)
N3 C12 C13 C14 -23.1(5)
C19 C12 C13 C14 155.0(3)
N3 C12 C13 C18 155.5(3)
C19 C12 C13 C18 -26.3(5)
C18 C13 C14 C15 -0.4(5)
C12 C13 C14 C15 178.3(4)
C13 C14 C15 C16 -0.6(6)
C14 C15 C16 C17 0.7(7)
C15 C16 C17 C18 0.2(7)
C14 C13 C18 C17 1.3(5)
C12 C13 C18 C17 -177.4(4)
C16 C17 C18 C13 -1.3(6)
N3 C12 C19 C20 136.7(4)
C13 C12 C19 C20 -41.4(5)
N3 C12 C19 C24 -39.8(5)
C13 C12 C19 C24 142.2(3)
C24 C19 C20 C21 1.2(5)
C12 C19 C20 C21 -175.4(4)
C19 C20 C21 C22 -0.6(7)
C20 C21 C22 C23 -0.8(8)
C21 C22 C23 C24 1.5(8)
C20 C19 C24 C23 -0.6(5)
C12 C19 C24 C23 176.0(3)
C20 C19 C24 N2 176.2(3)
C12 C19 C24 N2 -7.3(5)
C22 C23 C24 C19 -0.8(6)
C22 C23 C24 N2 -177.6(4)
O1 C7 N1 C1 -7.1(6)
C8 C7 N1 C1 174.6(3)
C6 C1 N1 C7 -96.5(4)
C2 C1 N1 C7 140.7(4)
O2 C9 N2 C24 173.6(3)
C10 C9 N2 C24 -8.0(4)
O2 C9 N2 C8 3.2(5)
C10 C9 N2 C8 -178.4(3)
C19 C24 N2 C9 52.5(5)
C23 C24 N2 C9 -130.8(4)
C19 C24 N2 C8 -137.4(3)
C23 C24 N2 C8 39.3(5)
C7 C8 N2 C9 69.1(5)
C7 C8 N2 C24 -101.7(4)
C19 C12 N3 C10 -1.4(5)
C13 C12 N3 C10 176.7(3)
C11 C10 N3 C12 -163.3(3)
C9 C10 N3 C12 74.6(4)
